data_9004091
loop_
_publ_author_name
'Hawthorne, F. C.'
'Ferguson, R. B.'

_publ_section_title
;
 Anhydrous sulphates. I: Refinement of the crystal structure of celestite
 with an appendix on the structure of thenardite
;
_journal_name_full 'The Canadian Mineralogist'
_journal_page_first 181
_journal_page_last 187
_journal_volume 13
_journal_year 1975
_chemical_formula_sum 'O4 S Sr'
_chemical_name_mineral Celestine
_space_group_IT_number 62
_symmetry_space_group_name_Hall '-P 2ac 2n'
_symmetry_space_group_name_H-M 'P n m a'
_cell_angle_alpha 90
_cell_angle_beta 90
_cell_angle_gamma 90
_cell_length_a 8.360
_cell_length_b 5.352
_cell_length_c 6.858
_cell_formula_units_Z 4
_cell_volume 306.846
_database_code_amcsd 0005112
_exptl_crystal_density_diffrn 3.976
_cod_original_formula_sum 'Sr S O4'
_cod_database_code 9004091

loop_
_space_group_symop_operation_xyz
x,y,z
x,1/2-y,z
-x,1/2+y,-z
1/2-x,1/2+y,1/2+z
1/2+x,1/2-y,1/2-z
1/2+x,y,1/2-z
1/2-x,-y,1/2+z
-x,-y,-z

loop_
_atom_site_aniso_label
_atom_site_aniso_U_11
_atom_site_aniso_U_22
_atom_site_aniso_U_33
_atom_site_aniso_U_12
_atom_site_aniso_U_13
_atom_site_aniso_U_23
Sr 0.00952 0.01483 0.00796 0.00000 0.00029 0.00000
S 0.00935 0.00644 0.00434 0.00000 0.00026 0.00000
O1 0.01151 0.01512 0.01939 0.00000 0.00929 0.00000
O2 0.01756 0.01570 0.01458 0.00000 -0.00555 0.00000
O3 0.01406 0.00795 0.01592 -0.00243 0.00224 -0.00152

loop_
_atom_site_label
_atom_site_fract_x
_atom_site_fract_y
_atom_site_fract_z
Sr 0.18410 0.25000 0.15820
S 0.43790 0.75000 0.18490
O1 0.59700 0.75000 0.09370
O2 0.31010 0.75000 0.04060
O3 0.42190 0.97450 0.31010

loop_
_cod_related_entry_id
_cod_related_entry_database
_cod_related_entry_code
1 AMCSD 0005112
